data_1503839
loop_
_publ_author_name
'Tan, Bin'
'Zeng, Xiaofei'
'Lu, Yunpeng'
'Chua, Pei Juan'
'Zhong, Guofu'

_publ_section_title
;
 Rational design of organocatalyst: highly stereoselective Michael
 addition of cyclic ketones to nitroolefins.
;
_journal_issue 9
_journal_name_full 'Organic letters'
_journal_page_first 1927
_journal_page_last 1930
_journal_paper_doi 10.1021/ol900330p
_journal_volume 11
_journal_year 2009
_chemical_absolute_configuration ad
_chemical_formula_moiety 'C14 H16 Br N O3'
_chemical_formula_sum 'C14 H16 Br N O3'
_chemical_formula_weight 326.19
_chemical_name_systematic
;

 ?

;
_space_group_IT_number 19
_symmetry_cell_setting orthorhombic
_symmetry_space_group_name_Hall 'P 2ac 2ab'
_symmetry_space_group_name_H-M 'P 21 21 21'
_atom_sites_solution_hydrogens geom
_atom_sites_solution_primary patterson
_atom_sites_solution_secondary difmap
_audit_creation_method SHELXL-97
_cell_angle_alpha 90.00
_cell_angle_beta 90.00
_cell_angle_gamma 90.00
_cell_formula_units_Z 4
_cell_length_a 5.5253(3)
_cell_length_b 8.5106(4)
_cell_length_c 30.7793(10)
_cell_measurement_reflns_used 4268
_cell_measurement_temperature 173(2)
_cell_measurement_theta_max 28.87
_cell_measurement_theta_min 2.48
_cell_volume 1447.35(11)
_computing_cell_refinement 'Bruker SMART'
_computing_data_collection 'Bruker SMART'
_computing_data_reduction 'Bruker SAINT'
_computing_molecular_graphics 'Bruker SHELXTL'
_computing_publication_material 'Bruker SHELXTL'
_computing_structure_refinement 'SHELXL-97 (Sheldrick, 1997)'
_computing_structure_solution 'SHELXS-97 (Sheldrick, 1990)'
_diffrn_ambient_temperature 173(2)
_diffrn_measured_fraction_theta_full 0.994
_diffrn_measured_fraction_theta_max 0.994
_diffrn_measurement_device_type 'CCD area detector'
_diffrn_measurement_method 'phi and omega scans'
_diffrn_radiation_monochromator graphite
_diffrn_radiation_source 'fine-focus sealed tube'
_diffrn_radiation_type MoK\a
_diffrn_radiation_wavelength 0.71073
_diffrn_reflns_av_R_equivalents 0.0312
_diffrn_reflns_av_sigmaI/netI 0.0512
_diffrn_reflns_limit_h_max 7
_diffrn_reflns_limit_h_min -7
_diffrn_reflns_limit_k_max 12
_diffrn_reflns_limit_k_min -12
_diffrn_reflns_limit_l_max 43
_diffrn_reflns_limit_l_min -39
_diffrn_reflns_number 14793
_diffrn_reflns_theta_full 30.50
_diffrn_reflns_theta_max 30.50
_diffrn_reflns_theta_min 1.32
_exptl_absorpt_coefficient_mu 2.843
_exptl_absorpt_correction_T_max 0.6001
_exptl_absorpt_correction_T_min 0.5367
_exptl_absorpt_correction_type multi-scan
_exptl_absorpt_process_details sadabs
_exptl_crystal_colour colourless
_exptl_crystal_density_diffrn 1.497
_exptl_crystal_density_meas 0
_exptl_crystal_density_method 'not measured'
_exptl_crystal_description fragment
_exptl_crystal_F_000 664
_exptl_crystal_size_max 0.25
_exptl_crystal_size_mid 0.20
_exptl_crystal_size_min 0.20
_refine_diff_density_max 0.498
_refine_diff_density_min -0.777
_refine_diff_density_rms 0.076
_refine_ls_abs_structure_details 'Flack H D (1983), Acta Cryst. A39, 876-881'
_refine_ls_abs_structure_Flack 0.022(10)
_refine_ls_extinction_method none
_refine_ls_goodness_of_fit_ref 1.054
_refine_ls_hydrogen_treatment constr
_refine_ls_matrix_type full
_refine_ls_number_parameters 172
_refine_ls_number_reflns 4375
_refine_ls_number_restraints 0
_refine_ls_restrained_S_all 1.054
_refine_ls_R_factor_all 0.0539
_refine_ls_R_factor_gt 0.0360
_refine_ls_shift/su_max 0.003
_refine_ls_shift/su_mean 0.000
_refine_ls_structure_factor_coef Fsqd
_refine_ls_weighting_details 'calc w=1/[\s^2^(Fo^2^)+(0.0299P)^2^+0.7038P] where P=(Fo^2^+2Fc^2^)/3'
_refine_ls_weighting_scheme calc
_refine_ls_wR_factor_gt 0.0828
_refine_ls_wR_factor_ref 0.1008
_reflns_number_gt 3382
_reflns_number_total 4375
_reflns_threshold_expression >2sigma(I)
_cod_data_source_file ol900330p_si_002.cif
_cod_data_source_block zgf17o
_cod_depositor_comments
;
The following automatic conversions were performed:

'_symmetry_cell_setting' value 'Orthorhombic' changed to
'orthorhombic' according to
/home/saulius/struct/CIF-dictionaries/cif_core.dic dictionary named
'cif_core.dic' version 2.4.2 from 2011-04-26.

Automatic conversion script
Id: cif_fix_values 1715 2011-07-08 13:25:40Z adriana 
;
_cod_original_sg_symbol_H-M P2(1)2(1)2(1)
_cod_database_code 1503839

loop_
_symmetry_equiv_pos_as_xyz
'x, y, z'
'-x+1/2, -y, z+1/2'
'-x, y+1/2, -z+1/2'
'x+1/2, -y+1/2, -z'

loop_
_atom_site_label
_atom_site_type_symbol
_atom_site_fract_x
_atom_site_fract_y
_atom_site_fract_z
_atom_site_U_iso_or_equiv
_atom_site_adp_type
_atom_site_occupancy
_atom_site_symmetry_multiplicity
_atom_site_calc_flag
_atom_site_refinement_flags
Br1 Br 0.27398(9) 1.03107(4) 0.550891(9) 0.06588(15) Uani 1 1 d .
C1 C 0.2563(5) 0.7958(3) 0.28803(7) 0.0234(4) Uani 1 1 d .
C2 C 0.0574(5) 0.6940(3) 0.27008(8) 0.0288(5) Uani 1 1 d .
H2A H 0.0932 0.6664 0.2395 0.035 Uiso 1 1 calc R
H2B H -0.0981 0.7516 0.2709 0.035 Uiso 1 1 calc R
C3 C 0.0382(5) 0.5433(3) 0.29764(8) 0.0313(5) Uani 1 1 d .
H3A H -0.1010 0.4798 0.2875 0.038 Uiso 1 1 calc R
H3B H 0.1869 0.4797 0.2939 0.038 Uiso 1 1 calc R
C4 C 0.0051(5) 0.5837(3) 0.34547(8) 0.0310(5) Uani 1 1 d .
H4A H 0.0070 0.4857 0.3628 0.037 Uiso 1 1 calc R
H4B H -0.1546 0.6344 0.3496 0.037 Uiso 1 1 calc R
C5 C 0.2041(5) 0.6942(3) 0.36205(7) 0.0275(5) Uani 1 1 d .
H5A H 0.3621 0.6396 0.3606 0.033 Uiso 1 1 calc R
H5B H 0.1719 0.7208 0.3928 0.033 Uiso 1 1 calc R
C6 C 0.2176(4) 0.8474(2) 0.33503(6) 0.0205(4) Uani 1 1 d .
H6 H 0.0573 0.9015 0.3370 0.025 Uiso 1 1 calc R
C7 C 0.4138(4) 0.9612(3) 0.35162(7) 0.0200(4) Uani 1 1 d .
H7 H 0.5758 0.9129 0.3460 0.024 Uiso 1 1 calc R
C8 C 0.3975(4) 1.1153(3) 0.32595(8) 0.0220(4) Uani 1 1 d .
H8A H 0.4210 1.0937 0.2946 0.026 Uiso 1 1 calc R
H8B H 0.2349 1.1621 0.3298 0.026 Uiso 1 1 calc R
C9 C 0.3894(4) 0.9884(3) 0.40034(7) 0.0224(4) Uani 1 1 d .
C10 C 0.5525(5) 0.9192(3) 0.42911(9) 0.0343(6) Uani 1 1 d .
H10 H 0.6871 0.8625 0.4180 0.041 Uiso 1 1 calc R
C11 C 0.5206(6) 0.9321(4) 0.47413(10) 0.0464(8) Uani 1 1 d .
H11 H 0.6315 0.8835 0.4935 0.056 Uiso 1 1 calc R
C12 C 0.3278(6) 1.0154(3) 0.48985(8) 0.0397(7) Uani 1 1 d .
C13 C 0.1660(6) 1.0880(4) 0.46230(9) 0.0391(7) Uani 1 1 d .
H13 H 0.0338 1.1465 0.4736 0.047 Uiso 1 1 calc R
C14 C 0.1992(5) 1.0743(3) 0.41752(8) 0.0326(6) Uani 1 1 d .
H14 H 0.0890 1.1250 0.3984 0.039 Uiso 1 1 calc R
N1 N 0.5867(4) 1.2287(2) 0.34132(7) 0.0243(4) Uani 1 1 d .
O1 O 0.4401(3) 0.8264(2) 0.26783(6) 0.0325(4) Uani 1 1 d .
O2 O 0.5222(4) 1.3586(2) 0.35347(8) 0.0470(6) Uani 1 1 d .
O3 O 0.7976(3) 1.1844(2) 0.34086(6) 0.0331(4) Uani 1 1 d .

loop_
_atom_site_aniso_label
_atom_site_aniso_U_11
_atom_site_aniso_U_22
_atom_site_aniso_U_33
_atom_site_aniso_U_23
_atom_site_aniso_U_13
_atom_site_aniso_U_12
Br1 0.1120(3) 0.0647(2) 0.02099(13) 0.00194(13) -0.00161(17) -0.0228(2)
C1 0.0256(12) 0.0222(10) 0.0223(9) 0.0027(8) -0.0001(9) -0.0008(10)
C2 0.0322(13) 0.0362(13) 0.0181(10) -0.0007(10) -0.0045(9) -0.0061(11)
C3 0.0397(15) 0.0276(12) 0.0267(12) -0.0056(10) -0.0003(10) -0.0089(12)
C4 0.0400(14) 0.0257(12) 0.0274(12) 0.0001(10) 0.0046(10) -0.0133(11)
C5 0.0382(13) 0.0220(10) 0.0223(10) 0.0008(8) 0.0002(10) -0.0081(11)
C6 0.0212(11) 0.0194(9) 0.0209(9) -0.0008(7) 0.0021(9) -0.0013(9)
C7 0.0186(10) 0.0203(10) 0.0210(9) 0.0037(9) -0.0026(8) 0.0006(9)
C8 0.0219(11) 0.0198(10) 0.0244(10) 0.0025(9) -0.0035(9) -0.0038(9)
C9 0.0259(11) 0.0184(10) 0.0230(10) 0.0017(9) -0.0057(8) -0.0052(9)
C10 0.0329(15) 0.0378(15) 0.0322(13) 0.0071(11) -0.0082(11) 0.0056(12)
C11 0.0568(19) 0.0514(19) 0.0310(14) 0.0112(13) -0.0180(13) 0.0002(16)
C12 0.0646(19) 0.0348(13) 0.0196(10) 0.0013(10) -0.0054(11) -0.0135(14)
C13 0.0519(18) 0.0399(14) 0.0255(12) -0.0053(11) 0.0029(11) 0.0025(13)
C14 0.0381(14) 0.0374(13) 0.0223(10) 0.0001(9) -0.0043(11) 0.0075(12)
N1 0.0229(10) 0.0209(9) 0.0290(10) 0.0050(8) -0.0028(8) -0.0049(8)
O1 0.0314(10) 0.0393(10) 0.0270(9) -0.0026(8) 0.0078(7) -0.0041(8)
O2 0.0421(12) 0.0241(10) 0.0747(16) -0.0114(10) -0.0044(11) -0.0009(8)
O3 0.0193(8) 0.0376(9) 0.0424(10) 0.0067(8) -0.0033(8) -0.0038(8)

loop_
_atom_type_symbol
_atom_type_description
_atom_type_scat_dispersion_real
_atom_type_scat_dispersion_imag
_atom_type_scat_source
C C 0.0033 0.0016 'International Tables Vol C Tables 4.2.6.8 and 6.1.1.4'
H H 0.0000 0.0000 'International Tables Vol C Tables 4.2.6.8 and 6.1.1.4'
N N 0.0061 0.0033 'International Tables Vol C Tables 4.2.6.8 and 6.1.1.4'
O O 0.0106 0.0060 'International Tables Vol C Tables 4.2.6.8 and 6.1.1.4'
Br Br -0.2901 2.4595 'International Tables Vol C Tables 4.2.6.8 and 6.1.1.4'

loop_
_geom_angle_atom_site_label_1
_geom_angle_atom_site_label_2
_geom_angle_atom_site_label_3
_geom_angle
O1 C1 C2 123.0(2)
O1 C1 C6 122.6(2)
C2 C1 C6 114.3(2)
C1 C2 C3 109.1(2)
C4 C3 C2 110.6(2)
C3 C4 C5 112.0(2)
C4 C5 C6 111.8(2)
C1 C6 C7 113.32(18)
C1 C6 C5 105.89(17)
C7 C6 C5 112.65(18)
C9 C7 C8 111.82(18)
C9 C7 C6 111.07(17)
C8 C7 C6 109.00(17)
N1 C8 C7 110.32(18)
C14 C9 C10 118.1(2)
C14 C9 C7 121.6(2)
C10 C9 C7 120.2(2)
C9 C10 C11 120.9(3)
C12 C11 C10 119.2(3)
C11 C12 C13 121.3(3)
C11 C12 Br1 120.4(2)
C13 C12 Br1 118.2(2)
C12 C13 C14 119.0(3)
C9 C14 C13 121.4(3)
O2 N1 O3 124.1(2)
O2 N1 C8 118.4(2)
O3 N1 C8 117.47(19)

loop_
_geom_bond_atom_site_label_1
_geom_bond_atom_site_label_2
_geom_bond_distance
Br1 C12 1.907(3)
C1 O1 1.219(3)
C1 C2 1.505(3)
C1 C6 1.527(3)
C2 C3 1.541(4)
C3 C4 1.523(3)
C4 C5 1.534(3)
C5 C6 1.548(3)
C6 C7 1.541(3)
C7 C9 1.523(3)
C7 C8 1.534(3)
C8 N1 1.500(3)
C9 C14 1.385(4)
C9 C10 1.394(3)
C10 C11 1.401(4)
C11 C12 1.368(5)
C12 C13 1.379(4)
C13 C14 1.396(3)
N1 O2 1.220(3)
N1 O3 1.225(3)

loop_
_cod_related_entry_id
_cod_related_entry_code
_cod_related_entry_database
1 9317068 ChemSpider
